data_7202270
loop_
_publ_author_name
'Suwinska, Kinga'
'Coleman, Anthony W.'

_publ_section_title
;
 Structure of the kanamycin--calix[4]arene di-O-phosphonate salt
;
_journal_issue 10
_journal_name_full CrystEngComm
_journal_page_first 1302
_journal_paper_doi 10.1039/b808568d
_journal_volume 10
_journal_year 2008
_chemical_formula_moiety '2(C28 H22 O10 P2 2+), C18 H40 N4 O11 4+, 4(C H4 O), 3(H2 O)'
_chemical_formula_sum 'C78 H106 N4 O38 P4'
_chemical_formula_weight 1831.55
_chemical_name_common cole02
_chemical_name_systematic
;
?
;
_space_group_IT_number 4
_symmetry_cell_setting monoclinic
_symmetry_space_group_name_Hall 'P 2yb'
_symmetry_space_group_name_H-M 'P 1 21 1'
_atom_sites_solution_hydrogens geom
_atom_sites_solution_primary direct
_atom_sites_solution_secondary difmap
_audit_creation_method SHELXL-97
_cell_angle_alpha 90.00
_cell_angle_beta 106.527(2)
_cell_angle_gamma 90.00
_cell_formula_units_Z 2
_cell_length_a 16.6530(10)
_cell_length_b 13.4462(5)
_cell_length_c 19.2990(10)
_cell_measurement_reflns_used 24074
_cell_measurement_temperature 100(2)
_cell_measurement_theta_max 23.27
_cell_measurement_theta_min 2.97
_cell_volume 4142.9(4)
_computing_cell_refinement 'Denzo and Scalepak (Otwinowski & Minor, 1997)'
_computing_data_collection 'Collect data collection software (Nonius B.V., 1998)'
_computing_data_reduction 'Denzo and Scalepak (Otwinowski & Minor, 1997)'
_computing_structure_refinement 'SHELXL-97 (Sheldrick, 1997)'
_computing_structure_solution 'SHELXS-97 (Sheldrick, 1990)'
_diffrn_ambient_temperature 100(2)
_diffrn_detector_area_resol_mean 8.3
_diffrn_measured_fraction_theta_full 0.994
_diffrn_measured_fraction_theta_max 0.994
_diffrn_measurement_device_type KappaApexII
_diffrn_measurement_method CCD
_diffrn_radiation_monochromator graphite
_diffrn_radiation_source 'fine-focus sealed tube'
_diffrn_radiation_type MoK\a
_diffrn_radiation_wavelength 0.71073
_diffrn_reflns_av_R_equivalents 0.081
_diffrn_reflns_av_sigmaI/netI 0.1012
_diffrn_reflns_limit_h_max 18
_diffrn_reflns_limit_h_min -18
_diffrn_reflns_limit_k_max 14
_diffrn_reflns_limit_k_min -14
_diffrn_reflns_limit_l_max 21
_diffrn_reflns_limit_l_min -21
_diffrn_reflns_number 24074
_diffrn_reflns_theta_full 23.27
_diffrn_reflns_theta_max 23.27
_diffrn_reflns_theta_min 2.97
_exptl_absorpt_coefficient_mu 0.189
_exptl_absorpt_correction_T_max 0.991
_exptl_absorpt_correction_T_min 0.937
_exptl_crystal_colour colourless
_exptl_crystal_density_diffrn 1.468
_exptl_crystal_density_method 'not measured'
_exptl_crystal_description plate
_exptl_crystal_F_000 1932
_exptl_crystal_size_max 0.35
_exptl_crystal_size_mid 0.20
_exptl_crystal_size_min 0.05
_refine_diff_density_max 1.027
_refine_diff_density_min -0.456
_refine_diff_density_rms 0.067
_refine_ls_abs_structure_details 'Flack H D (1983), Acta Cryst. A39, 876-881'
_refine_ls_abs_structure_Flack 0.04(13)
_refine_ls_extinction_method none
_refine_ls_goodness_of_fit_ref 0.95
_refine_ls_hydrogen_treatment constr
_refine_ls_matrix_type full
_refine_ls_number_parameters 1159
_refine_ls_number_reflns 11487
_refine_ls_number_restraints 1
_refine_ls_restrained_S_all 0.95
_refine_ls_R_factor_all 0.103
_refine_ls_R_factor_gt 0.064
_refine_ls_shift/su_max 0.003
_refine_ls_shift/su_mean 0.001
_refine_ls_structure_factor_coef Fsqd
_refine_ls_weighting_details 'calc w=1/[\s^2^(Fo^2^)+(0.1013P)^2^+0.0000P] where P=(Fo^2^+2Fc^2^)/3'
_refine_ls_weighting_scheme calc
_refine_ls_wR_factor_gt 0.152
_refine_ls_wR_factor_ref 0.168
_reflns_number_gt 7787
_reflns_number_total 11487
_reflns_threshold_expression >2\s(I)
_cod_data_source_file b808568d.txt
_cod_data_source_block cole02
_cod_original_sg_symbol_H-M P21
_cod_database_code 7202270

loop_
_symmetry_equiv_pos_as_xyz
'x, y, z'
'-x, y+1/2, -z'

loop_
_atom_site_label
_atom_site_type_symbol
_atom_site_fract_x
_atom_site_fract_y
_atom_site_fract_z
_atom_site_U_iso_or_equiv
_atom_site_adp_type
_atom_site_occupancy
_atom_site_symmetry_multiplicity
_atom_site_calc_flag
_atom_site_refinement_flags
_atom_site_disorder_assembly
_atom_site_disorder_group
P1A P 0.68361(11) 0.67207(12) 0.65534(10) 0.0369(5) Uani 1 1 d . . .
P2A P 0.71442(14) 1.19669(16) 0.54656(13) 0.0604(6) Uani 1 1 d . . .
O1A O 0.7544(3) 0.9657(3) 0.7148(3) 0.0453(12) Uani 1 1 d . . .
H1A H 0.7471 0.9039 0.7114 0.068 Uiso 1 1 calc R . .
O2A O 0.8263(3) 0.8939(4) 0.5862(3) 0.0531(14) Uani 1 1 d . . .
H2A H 0.8127 0.9540 0.5754 0.080 Uiso 1 1 d R . .
O3A O 0.7584(3) 0.7565(3) 0.6707(2) 0.0383(11) Uani 1 1 d . . .
O4A O 0.7037(3) 0.6004(3) 0.5987(2) 0.0411(12) Uani 1 1 d . . .
O5A O 0.6881(3) 0.6200(3) 0.7245(2) 0.0448(12) Uani 1 1 d . . .
O6A O 0.6069(3) 0.7294(3) 0.6195(3) 0.0470(13) Uani 1 1 d . . .
O7A O 0.7720(3) 1.1086(3) 0.5958(3) 0.0519(14) Uani 1 1 d . . .
O8A O 0.6380(3) 1.1422(4) 0.5062(3) 0.0646(16) Uani 1 1 d . . .
O9A O 0.7065(4) 1.2816(4) 0.5934(4) 0.0780(19) Uani 1 1 d . . .
O10A O 0.7655(4) 1.2355(6) 0.4960(4) 0.114(3) Uani 1 1 d . . .
C1A C 0.8387(4) 0.7378(4) 0.7177(4) 0.0352(16) Uani 1 1 d . . .
C2A C 0.9008(5) 0.7022(5) 0.6885(4) 0.0442(19) Uani 1 1 d . . .
C3A C 0.9794(5) 0.6836(5) 0.7359(6) 0.057(2) Uani 1 1 d . . .
H3A H 1.0229 0.6597 0.7174 0.069 Uiso 1 1 calc R . .
C4A C 0.9953(5) 0.6991(5) 0.8089(5) 0.052(2) Uani 1 1 d . . .
H4A H 1.0487 0.6827 0.8404 0.062 Uiso 1 1 calc R . .
C5A C 0.9345(5) 0.7384(5) 0.8372(4) 0.0454(19) Uani 1 1 d . . .
H5A H 0.9469 0.7508 0.8876 0.054 Uiso 1 1 calc R . .
C6A C 0.8543(4) 0.7600(4) 0.7911(4) 0.0346(17) Uani 1 1 d . . .
C7A C 0.7904(4) 0.8090(5) 0.8216(4) 0.0393(18) Uani 1 1 d . . .
H7A1 H 0.7885 0.7732 0.8659 0.047 Uiso 1 1 calc R . .
H7A2 H 0.7345 0.8031 0.7861 0.047 Uiso 1 1 calc R . .
C8A C 0.7904(4) 0.9908(5) 0.7858(4) 0.0362(17) Uani 1 1 d . . .
C9A C 0.8085(4) 0.9174(5) 0.8396(4) 0.0349(16) Uani 1 1 d . . .
C10A C 0.8448(5) 0.9489(5) 0.9110(4) 0.049(2) Uani 1 1 d . . .
H10A H 0.8606 0.9006 0.9483 0.059 Uiso 1 1 calc R . .
C11A C 0.8581(5) 1.0479(5) 0.9285(4) 0.049(2) Uani 1 1 d . . .
H11A H 0.8807 1.0677 0.9774 0.059 Uiso 1 1 calc R . .
C12A C 0.8385(4) 1.1174(5) 0.8746(4) 0.0432(18) Uani 1 1 d . . .
H12A H 0.8469 1.1856 0.8876 0.052 Uiso 1 1 calc R . .
C13A C 0.8073(4) 1.0939(5) 0.8026(4) 0.0444(19) Uani 1 1 d . . .
C14A C 0.7941(5) 1.1695(6) 0.7424(4) 0.054(2) Uani 1 1 d . . .
H14D H 0.7409 1.1552 0.7050 0.065 Uiso 1 1 calc R . .
H14E H 0.7900 1.2369 0.7618 0.065 Uiso 1 1 calc R . .
C15A C 0.8531(4) 1.1325(5) 0.6400(5) 0.047(2) Uani 1 1 d . . .
C16A C 0.8652(5) 1.1666(5) 0.7090(4) 0.0463(19) Uani 1 1 d . . .
C17A C 0.9467(5) 1.1917(5) 0.7480(4) 0.049(2) Uani 1 1 d . . .
H17A H 0.9565 1.2191 0.7950 0.059 Uiso 1 1 calc R . .
C18A C 1.0133(5) 1.1777(5) 0.7202(5) 0.0485(19) Uani 1 1 d . . .
H18D H 1.0681 1.1971 0.7472 0.058 Uiso 1 1 calc R . .
C19A C 0.9997(5) 1.1350(5) 0.6527(5) 0.054(2) Uani 1 1 d . . .
H19A H 1.0464 1.1233 0.6348 0.065 Uiso 1 1 calc R . .
C20A C 0.9200(5) 1.1085(5) 0.6097(4) 0.050(2) Uani 1 1 d . . .
C21A C 0.9087(5) 1.0566(6) 0.5400(5) 0.060(2) Uani 1 1 d . . .
H21C H 0.9370 1.0951 0.5100 0.072 Uiso 1 1 calc R . .
H21D H 0.8483 1.0540 0.5139 0.072 Uiso 1 1 calc R . .
C22A C 0.9022(5) 0.8739(6) 0.5727(4) 0.0460(19) Uani 1 1 d . . .
C23A C 0.9435(4) 0.9518(6) 0.5494(4) 0.0440(18) Uani 1 1 d . . .
C24A C 1.0190(5) 0.9301(6) 0.5354(4) 0.055(2) Uani 1 1 d . . .
H24A H 1.0494 0.9821 0.5210 0.066 Uiso 1 1 calc R . .
C25A C 1.0508(6) 0.8348(7) 0.5422(5) 0.063(2) Uani 1 1 d . . .
H25A H 1.1017 0.8210 0.5311 0.075 Uiso 1 1 calc R . .
C26A C 1.0078(6) 0.7589(6) 0.5655(5) 0.068(3) Uani 1 1 d . . .
H26A H 1.0305 0.6935 0.5713 0.081 Uiso 1 1 calc R . .
C27A C 0.9314(5) 0.7774(6) 0.5805(4) 0.055(2) Uani 1 1 d . . .
C28A C 0.8875(6) 0.6940(6) 0.6078(5) 0.064(2) Uani 1 1 d . . .
H28C H 0.9094 0.6293 0.5967 0.076 Uiso 1 1 calc R . .
H28D H 0.8268 0.6964 0.5827 0.076 Uiso 1 1 calc R . .
P1B P 0.34005(13) 0.01945(13) 0.98408(11) 0.0487(6) Uani 1 1 d . . .
P2B P 0.36944(12) 0.43380(14) 0.82396(11) 0.0463(5) Uani 1 1 d . . .
O1B O 0.2946(3) 0.1625(3) 0.7839(2) 0.0373(11) Uani 1 1 d . A .
H1B H 0.3031 0.2245 0.7812 0.056 Uiso 1 1 d R . .
O2B O 0.2155(3) 0.2647(3) 0.8979(2) 0.0399(12) Uani 1 1 d . A .
H2B H 0.2330 0.2085 0.9163 0.060 Uiso 1 1 d R . .
O3B O 0.2738(3) 0.0697(3) 0.9144(2) 0.0320(10) Uani 1 1 d . A .
O4B1 O 0.3380(4) 0.1044(5) 1.0470(4) 0.044(2) Uani 0.657(11) 1 d P A 1
O5B1 O 0.3008(5) -0.0713(6) 1.0065(5) 0.040(2) Uani 0.657(11) 1 d P A 1
O6B1 O 0.4211(5) 0.0246(9) 0.9770(5) 0.052(3) Uani 0.657(11) 1 d P A 1
O4B2 O 0.3668(8) -0.0826(8) 0.9468(7) 0.035(4) Uani 0.343(11) 1 d P A 2
O5B2 O 0.4137(10) 0.0879(13) 1.0017(11) 0.057(5) Uani 0.343(11) 1 d P A 2
O6B2 O 0.3056(11) -0.0163(14) 1.0411(9) 0.053(5) Uani 0.343(11) 1 d P A 2
O7B O 0.2894(3) 0.3601(3) 0.7997(2) 0.0382(11) Uani 1 1 d . A .
O8B O 0.4366(3) 0.3572(4) 0.8644(3) 0.0544(14) Uani 1 1 d . . .
O9B O 0.3907(4) 0.4722(4) 0.7579(3) 0.0612(15) Uani 1 1 d . . .
O10B O 0.3522(3) 0.5101(3) 0.8738(3) 0.0513(13) Uani 1 1 d . . .
C1B C 0.1996(4) 0.0262(4) 0.8749(4) 0.0342(16) Uani 1 1 d . . .
C2B C 0.1275(5) 0.0461(4) 0.8958(4) 0.0371(17) Uani 1 1 d . A .
C3B C 0.0521(4) 0.0027(5) 0.8552(4) 0.0408(17) Uani 1 1 d . . .
H3B H 0.0033 0.0118 0.8707 0.049 Uiso 1 1 calc R A .
C4B C 0.0460(5) -0.0519(5) 0.7947(4) 0.0412(18) Uani 1 1 d . A .
H4B H -0.0060 -0.0798 0.7681 0.049 Uiso 1 1 calc R . .
C5B C 0.1199(4) -0.0661(5) 0.7723(4) 0.0403(17) Uani 1 1 d . . .
H5B H 0.1167 -0.1033 0.7297 0.048 Uiso 1 1 calc R A .
C6B C 0.1961(4) -0.0266(4) 0.8115(4) 0.0311(16) Uani 1 1 d . A .
C7B C 0.2719(4) -0.0393(4) 0.7822(3) 0.0332(16) Uani 1 1 d . . .
H7B1 H 0.3229 -0.0162 0.8190 0.040 Uiso 1 1 calc R A .
H7B2 H 0.2792 -0.1107 0.7731 0.040 Uiso 1 1 calc R . .
C8B C 0.2697(4) 0.1225(5) 0.7154(4) 0.0343(16) Uani 1 1 d . . .
C9B C 0.2616(4) 0.0181(5) 0.7134(4) 0.0337(16) Uani 1 1 d . A .
C10B C 0.2407(4) -0.0274(5) 0.6458(4) 0.0413(18) Uani 1 1 d . . .
H10B H 0.2340 -0.0976 0.6428 0.050 Uiso 1 1 calc R A .
C11B C 0.2296(4) 0.0266(5) 0.5832(4) 0.0432(18) Uani 1 1 d . A .
H11B H 0.2172 -0.0066 0.5380 0.052 Uiso 1 1 calc R . .
C12B C 0.2363(4) 0.1285(5) 0.5860(4) 0.0374(17) Uani 1 1 d . . .
H12B H 0.2273 0.1653 0.5425 0.045 Uiso 1 1 calc R A .
C13B C 0.2561(4) 0.1787(5) 0.6525(4) 0.0370(16) Uani 1 1 d . A .
C14B C 0.2647(4) 0.2920(4) 0.6551(4) 0.0384(17) Uani 1 1 d . . .
H14A H 0.3201 0.3093 0.6883 0.046 Uiso 1 1 calc R A .
H14B H 0.2636 0.3160 0.6064 0.046 Uiso 1 1 calc R . .
C15B C 0.2104(4) 0.3812(4) 0.7496(4) 0.0358(17) Uani 1 1 d . . .
C16B C 0.1972(4) 0.3472(5) 0.6795(4) 0.0362(17) Uani 1 1 d . A .
C17B C 0.1201(5) 0.3604(5) 0.6313(4) 0.0401(18) Uani 1 1 d . . .
H17B H 0.1092 0.3374 0.5830 0.048 Uiso 1 1 calc R A .
C18B C 0.0574(5) 0.4081(5) 0.6541(4) 0.0449(19) Uani 1 1 d . A .
H18C H 0.0047 0.4207 0.6200 0.054 Uiso 1 1 calc R . .
C19B C 0.0706(5) 0.4370(5) 0.7247(4) 0.0469(19) Uani 1 1 d . . .
H19B H 0.0262 0.4662 0.7395 0.056 Uiso 1 1 calc R A .
C20B C 0.1482(5) 0.4238(4) 0.7746(4) 0.0395(18) Uani 1 1 d . A .
C21B C 0.1583(4) 0.4492(5) 0.8534(4) 0.0394(17) Uani 1 1 d . . .
H21A H 0.2185 0.4456 0.8804 0.047 Uiso 1 1 calc R A .
H21B H 0.1395 0.5185 0.8564 0.047 Uiso 1 1 calc R . .
C22B C 0.1405(4) 0.2853(4) 0.9099(4) 0.0333(16) Uani 1 1 d . . .
C23B C 0.1095(4) 0.3810(5) 0.8893(4) 0.0354(16) Uani 1 1 d . A .
C24B C 0.0357(4) 0.4093(5) 0.9010(4) 0.0385(17) Uani 1 1 d . . .
H24B H 0.0143 0.4740 0.8870 0.046 Uiso 1 1 calc R A .
C25B C -0.0086(4) 0.3454(5) 0.9330(4) 0.0418(18) Uani 1 1 d . A .
H25B H -0.0591 0.3664 0.9421 0.050 Uiso 1 1 calc R . .
C26B C 0.0227(4) 0.2489(5) 0.9515(3) 0.0370(17) Uani 1 1 d . . .
H26B H -0.0075 0.2047 0.9732 0.044 Uiso 1 1 calc R A .
C27B C 0.0962(4) 0.2165(5) 0.9392(4) 0.0368(17) Uani 1 1 d . A .
C28B C 0.1279(5) 0.1109(5) 0.9604(4) 0.0396(17) Uani 1 1 d . . .
H28A H 0.1857 0.1144 0.9929 0.048 Uiso 1 1 calc R A .
H28B H 0.0923 0.0794 0.9875 0.048 Uiso 1 1 calc R . .
O1C O 0.5972(3) 1.0266(3) 0.7649(2) 0.0402(11) Uani 1 1 d . . .
H10 H 0.6362 1.0124 0.7461 0.031(19) Uiso 1 1 d R . .
O2C O 0.5420(3) 1.1587(3) 0.6425(2) 0.0393(11) Uani 1 1 d . . .
O3C O 0.5090(3) 1.2301(3) 0.7410(2) 0.0364(11) Uani 1 1 d . . .
O4C O 0.6640(3) 1.4249(4) 0.7477(3) 0.0640(16) Uani 1 1 d . . .
H4O H 0.6609 1.4871 0.7395 0.096 Uiso 1 1 d R . .
O5C O 0.5307(4) 1.4715(3) 0.6119(3) 0.0613(15) Uani 1 1 d . . .
H5O H 0.4847 1.4935 0.6167 0.092 Uiso 1 1 d R . .
O6C O 0.4430(3) 1.2858(3) 0.5483(3) 0.0531(14) Uani 1 1 d . . .
H6O H 0.3926 1.3043 0.5301 0.080 Uiso 1 1 d R . .
O7C O 0.4949(3) 0.8473(3) 0.7561(2) 0.0356(11) Uani 1 1 d . . .
O8C O 0.6161(3) 0.8287(3) 0.8520(2) 0.0375(11) Uani 1 1 d . . .
O9C O 0.4424(3) 0.6664(3) 0.7696(2) 0.0479(13) Uani 1 1 d . . .
H9O H 0.4271 0.6102 0.7801 0.072 Uiso 1 1 calc R . .
O10C O 0.5113(3) 0.8493(3) 0.9952(2) 0.0409(12) Uani 1 1 d . . .
H10O H 0.5473 0.8464 1.0364 0.061 Uiso 1 1 d R . .
O11C O 0.6299(3) 1.0224(3) 0.9832(3) 0.0561(14) Uani 1 1 d . . .
H11O H 0.5823 1.0429 0.9579 0.084 Uiso 1 1 d R . .
N1C N 0.4484(4) 0.7506(4) 0.6219(3) 0.0449(15) Uani 1 1 d . . .
H1N3 H 0.4995 0.7326 0.6176 0.067 Uiso 1 1 calc R . .
H1N2 H 0.4078 0.7306 0.5819 0.067 Uiso 1 1 calc R . .
H1N1 H 0.4401 0.7212 0.6617 0.067 Uiso 1 1 calc R . .
N2C N 0.4642(4) 1.0848(5) 0.5094(3) 0.0587(18) Uani 1 1 d . . .
H2N2 H 0.5159 1.0742 0.5037 0.088 Uiso 1 1 calc R . .
H2N1 H 0.4578 1.1506 0.5173 0.088 Uiso 1 1 calc R . .
H2N3 H 0.4244 1.0652 0.4688 0.088 Uiso 1 1 calc R . .
N3C N 0.4473(4) 0.6680(4) 0.9282(3) 0.0505(16) Uani 1 1 d . . .
H3N3 H 0.4147 0.6246 0.8961 0.076 Uiso 1 1 calc R . .
H3N1 H 0.4168 0.6955 0.9556 0.076 Uiso 1 1 calc R . .
H3N2 H 0.4920 0.6351 0.9573 0.076 Uiso 1 1 calc R . .
N4C N 0.6149(4) 1.1836(4) 0.8728(3) 0.0482(16) Uani 1 1 d . . .
H4N1 H 0.5609 1.1662 0.8685 0.072 Uiso 1 1 calc R . .
H4N2 H 0.6447 1.1840 0.9203 0.072 Uiso 1 1 calc R . .
H4N3 H 0.6379 1.1390 0.8486 0.072 Uiso 1 1 calc R . .
C1C C 0.5238(4) 1.0057(5) 0.7065(4) 0.0388(17) Uani 1 1 d . . .
H1C H 0.4734 1.0321 0.7187 0.047 Uiso 1 1 calc R . .
C2C C 0.5152(4) 0.8918(4) 0.6963(4) 0.0344(17) Uani 1 1 d . . .
H2C H 0.5695 0.8639 0.6925 0.041 Uiso 1 1 calc R . .
C3C C 0.4450(5) 0.8621(5) 0.6291(4) 0.0407(18) Uani 1 1 d . . .
H3C H 0.3898 0.8810 0.6364 0.049 Uiso 1 1 calc R . .
C4C C 0.4543(5) 0.9143(4) 0.5597(4) 0.0417(18) Uani 1 1 d . . .
H4C1 H 0.5070 0.8932 0.5499 0.050 Uiso 1 1 calc R . .
H4C2 H 0.4067 0.8965 0.5175 0.050 Uiso 1 1 calc R . .
C5C C 0.4553(5) 1.0255(5) 0.5733(4) 0.0463(19) Uani 1 1 d . . .
H5C H 0.4022 1.0452 0.5841 0.056 Uiso 1 1 calc R . .
C6C C 0.5297(4) 1.0532(4) 0.6373(4) 0.0362(17) Uani 1 1 d . . .
H6C H 0.5805 1.0245 0.6270 0.043 Uiso 1 1 calc R . .
C7C C 0.4820(5) 1.2135(5) 0.6659(4) 0.0412(18) Uani 1 1 d . . .
H7C H 0.4281 1.1757 0.6535 0.049 Uiso 1 1 calc R . .
C8C C 0.4691(5) 1.3093(5) 0.6243(4) 0.0452(19) Uiso 1 1 d . . .
H8C H 0.4230 1.3470 0.6361 0.054 Uiso 1 1 calc R . .
C9C C 0.5469(5) 1.3731(5) 0.6439(4) 0.052(2) Uani 1 1 d . . .
H9C H 0.5903 1.3402 0.6252 0.063 Uiso 1 1 calc R . .
C10C C 0.5819(4) 1.3831(5) 0.7269(4) 0.0421(18) Uani 1 1 d . . .
H10C H 0.5434 1.4249 0.7461 0.051 Uiso 1 1 calc R . .
C11C C 0.5902(5) 1.2788(5) 0.7614(4) 0.0431(18) Uani 1 1 d . . .
H11C H 0.6313 1.2383 0.7444 0.052 Uiso 1 1 calc R . .
C12C C 0.6169(5) 1.2840(5) 0.8419(4) 0.0450(19) Uani 1 1 d . . .
H12C H 0.6743 1.3114 0.8589 0.054 Uiso 1 1 calc R . .
H12D H 0.5789 1.3288 0.8585 0.054 Uiso 1 1 calc R . .
C13C C 0.5553(4) 0.7805(4) 0.7981(4) 0.0375(17) Uani 1 1 d . . .
H13C H 0.5834 0.7461 0.7654 0.045 Uiso 1 1 calc R . .
C14C C 0.5077(4) 0.7029(5) 0.8285(4) 0.0423(18) Uani 1 1 d . . .
H14C H 0.5466 0.6468 0.8489 0.051 Uiso 1 1 calc R . .
C15C C 0.4773(4) 0.7477(5) 0.8884(4) 0.0357(16) Uani 1 1 d . . .
H15C H 0.4295 0.7934 0.8664 0.043 Uiso 1 1 calc R . .
C16C C 0.5449(4) 0.8060(5) 0.9427(4) 0.0356(17) Uani 1 1 d . . .
H16C H 0.5903 0.7588 0.9677 0.043 Uiso 1 1 calc R . .
C17C C 0.5821(4) 0.8833(4) 0.9020(4) 0.0319(16) Uani 1 1 d . . .
H17C H 0.5375 0.9302 0.8750 0.038 Uiso 1 1 calc R . .
C18C C 0.6543(4) 0.9399(5) 0.9493(4) 0.0439(18) Uani 1 1 d . . .
H18A H 0.6881 0.8946 0.9868 0.053 Uiso 1 1 calc R . .
H18B H 0.6904 0.9631 0.9196 0.053 Uiso 1 1 calc R . .
O1M O 0.6826(3) 0.2413(3) 0.0198(3) 0.0466(13) Uani 1 1 d . . .
H1M H 0.6838 0.2994 0.0041 0.070 Uiso 1 1 calc R . .
C1M C 0.7645(5) 0.2137(6) 0.0624(5) 0.057(2) Uani 1 1 d . . .
H1M1 H 0.8067 0.2502 0.0461 0.085 Uiso 1 1 d R . .
H1M2 H 0.7722 0.1421 0.0573 0.085 Uiso 1 1 d R . .
H1M3 H 0.7706 0.2295 0.1132 0.085 Uiso 1 1 d R . .
O2M O 0.7876(5) 0.4456(4) 0.6255(5) 0.112(3) Uani 1 1 d . . .
H2M H 0.7810 0.3900 0.6049 0.169 Uiso 1 1 d R . .
C2M C 0.8443(8) 0.4363(7) 0.6936(10) 0.149(7) Uani 1 1 d . . .
H2M1 H 0.8908 0.3934 0.6906 0.223 Uiso 1 1 calc R . .
H2M2 H 0.8162 0.4068 0.7269 0.223 Uiso 1 1 calc R . .
H2M3 H 0.8660 0.5021 0.7114 0.223 Uiso 1 1 calc R . .
O3M O 0.2512(4) 0.0807(5) 1.1335(3) 0.090(2) Uani 1 1 d . . .
H3M H 0.2661 0.1061 1.1749 0.135 Uiso 1 1 d R . .
C3M C 0.1832(9) 0.0051(10) 1.1306(9) 0.152(6) Uani 1 1 d . . .
H3M1 H 0.1763 -0.0376 1.0882 0.229 Uiso 1 1 calc R . .
H3M2 H 0.1304 0.0396 1.1273 0.229 Uiso 1 1 calc R . .
H3M3 H 0.1988 -0.0357 1.1745 0.229 Uiso 1 1 calc R . .
O4M O 0.7333(5) 0.1610(12) 0.3665(5) 0.205(7) Uani 1 1 d G . .
H4M H 0.7624 0.1951 0.4018 0.307 Uiso 1 1 d R . .
C4M C 0.7863(7) 0.1569(8) 0.3119(10) 0.164(8) Uani 1 1 d . . .
H4M1 H 0.7568 0.1924 0.2676 0.246 Uiso 1 1 calc R . .
H4M2 H 0.7947 0.0874 0.3003 0.246 Uiso 1 1 calc R . .
H4M3 H 0.8408 0.1884 0.3334 0.246 Uiso 1 1 calc R . .
O1W O 0.3792(6) 0.5353(6) 0.6338(4) 0.127(3) Uani 1 1 d . . .
H1WA H 0.3910 0.5507 0.6783 0.191 Uiso 1 1 d R . .
H1WB H 0.3287 0.5522 0.6140 0.191 Uiso 1 1 d R . .
O2W O 0.3317(4) 0.4417(5) 0.4995(4) 0.093(2) Uani 1 1 d G . .
H2WA H 0.3617 0.5281 0.5175 0.139 Uiso 1 1 d R . .
H2WB H 0.3587 0.4221 0.4508 0.139 Uiso 1 1 d R . .
O3W O 0.4607(3) 0.1056(4) 0.8637(3) 0.0551(14) Uani 1 1 d G . .
H3WA H 0.4252 0.1159 0.8230 0.083 Uiso 1 1 d R . .
H3WB H 0.4373 0.1194 0.8964 0.083 Uiso 1 1 d R . .

loop_
_atom_site_aniso_label
_atom_site_aniso_U_11
_atom_site_aniso_U_22
_atom_site_aniso_U_33
_atom_site_aniso_U_23
_atom_site_aniso_U_13
_atom_site_aniso_U_12
P1A 0.0336(11) 0.0336(9) 0.0432(12) -0.0073(9) 0.0104(9) -0.0036(8)
P2A 0.0455(13) 0.0575(13) 0.0726(16) 0.0229(12) 0.0077(12) 0.0054(10)
O1A 0.037(3) 0.046(3) 0.049(3) 0.004(2) 0.007(2) 0.004(2)
O2A 0.039(3) 0.065(3) 0.061(4) 0.011(3) 0.022(3) 0.003(2)
O3A 0.034(3) 0.042(2) 0.035(3) 0.003(2) 0.004(2) -0.008(2)
O4A 0.041(3) 0.045(3) 0.039(3) -0.013(2) 0.015(2) 0.002(2)
O5A 0.053(3) 0.044(3) 0.036(3) 0.000(2) 0.012(2) -0.010(2)
O6A 0.041(3) 0.045(3) 0.052(3) -0.010(2) 0.008(3) 0.003(2)
O7A 0.045(3) 0.044(3) 0.056(3) 0.014(2) -0.003(3) -0.004(2)
O8A 0.055(4) 0.073(4) 0.061(4) 0.006(3) 0.007(3) 0.007(3)
O9A 0.070(4) 0.039(3) 0.111(5) -0.006(3) 0.005(4) 0.009(3)
O10A 0.063(4) 0.133(6) 0.150(7) 0.097(6) 0.037(4) 0.027(4)
C1A 0.038(4) 0.031(3) 0.036(4) 0.000(3) 0.010(4) -0.004(3)
C2A 0.047(5) 0.036(4) 0.056(5) -0.011(3) 0.025(4) -0.014(3)
C3A 0.041(5) 0.034(4) 0.107(8) -0.007(4) 0.037(5) -0.008(3)
C4A 0.032(4) 0.026(4) 0.094(7) 0.011(4) 0.013(5) -0.002(3)
C5A 0.046(5) 0.037(4) 0.048(5) 0.008(3) 0.004(4) -0.011(4)
C6A 0.037(4) 0.026(3) 0.043(5) 0.007(3) 0.017(4) -0.011(3)
C7A 0.038(4) 0.035(4) 0.045(5) -0.004(3) 0.014(4) -0.008(3)
C8A 0.033(4) 0.039(4) 0.038(5) -0.009(3) 0.012(3) -0.006(3)
C9A 0.024(4) 0.052(4) 0.030(4) -0.005(3) 0.011(3) 0.001(3)
C10A 0.046(5) 0.050(5) 0.057(5) -0.005(4) 0.023(4) -0.009(4)
C11A 0.044(5) 0.054(5) 0.053(5) -0.019(4) 0.022(4) -0.013(4)
C12A 0.025(4) 0.050(4) 0.058(6) -0.014(4) 0.017(4) -0.009(3)
C13A 0.030(4) 0.047(4) 0.055(5) 0.004(4) 0.011(4) 0.004(3)
C14A 0.048(5) 0.053(4) 0.059(5) 0.007(4) 0.011(4) 0.013(4)
C15A 0.031(4) 0.040(4) 0.068(6) 0.019(4) 0.009(4) -0.001(3)
C16A 0.061(6) 0.030(4) 0.046(5) 0.010(4) 0.010(4) 0.010(4)
C17A 0.057(5) 0.030(4) 0.055(5) -0.003(3) 0.004(4) 0.003(3)
C18A 0.046(5) 0.043(4) 0.058(6) 0.013(4) 0.018(4) 0.002(4)
C19A 0.046(5) 0.052(5) 0.068(6) 0.017(4) 0.023(5) 0.001(4)
C20A 0.055(6) 0.040(4) 0.055(5) 0.018(4) 0.018(5) 0.002(4)
C21A 0.058(5) 0.063(5) 0.055(6) 0.011(4) 0.009(4) 0.014(4)
C22A 0.034(4) 0.063(5) 0.041(5) -0.009(4) 0.010(4) 0.007(4)
C23A 0.029(4) 0.069(5) 0.036(4) -0.004(4) 0.011(3) 0.000(4)
C24A 0.055(6) 0.068(5) 0.044(5) -0.008(4) 0.017(4) -0.009(4)
C25A 0.054(5) 0.079(6) 0.064(6) -0.022(5) 0.033(5) -0.016(5)
C26A 0.089(7) 0.049(5) 0.086(7) -0.014(4) 0.060(6) -0.008(5)
C27A 0.050(5) 0.071(6) 0.054(5) -0.033(4) 0.034(4) -0.022(4)
C28A 0.079(6) 0.054(5) 0.071(6) -0.026(4) 0.043(5) -0.031(4)
P1B 0.0422(13) 0.0385(10) 0.0550(14) 0.0082(10) -0.0029(10) -0.0046(9)
P2B 0.0440(12) 0.0439(10) 0.0536(13) -0.0113(10) 0.0182(10) -0.0093(9)
O1B 0.043(3) 0.033(2) 0.035(3) -0.004(2) 0.010(2) -0.001(2)
O2B 0.042(3) 0.030(2) 0.053(3) 0.003(2) 0.022(2) 0.009(2)
O3B 0.029(3) 0.037(2) 0.031(3) 0.0035(19) 0.009(2) -0.0052(19)
O4B1 0.039(5) 0.055(5) 0.036(5) -0.009(3) 0.009(4) -0.006(3)
O5B1 0.041(5) 0.037(5) 0.042(5) 0.007(4) 0.011(4) -0.006(4)
O6B1 0.041(5) 0.066(7) 0.052(6) 0.012(5) 0.022(4) -0.001(5)
O4B2 0.048(9) 0.019(7) 0.041(9) -0.004(5) 0.016(7) 0.007(6)
O5B2 0.046(10) 0.036(9) 0.085(13) 0.000(9) 0.014(9) -0.002(8)
O6B2 0.089(13) 0.049(11) 0.035(10) 0.007(8) 0.039(9) 0.016(9)
O7B 0.037(3) 0.033(2) 0.045(3) -0.005(2) 0.012(2) -0.008(2)
O8B 0.037(3) 0.056(3) 0.068(4) -0.019(3) 0.011(3) -0.001(2)
O9B 0.076(4) 0.049(3) 0.075(4) -0.019(3) 0.047(3) -0.024(3)
O10B 0.050(3) 0.046(3) 0.063(3) -0.021(3) 0.025(3) -0.014(2)
C1B 0.040(4) 0.027(3) 0.038(4) 0.004(3) 0.015(3) -0.004(3)
C2B 0.049(5) 0.024(3) 0.041(4) 0.000(3) 0.017(4) -0.002(3)
C3B 0.032(4) 0.041(4) 0.054(5) 0.002(4) 0.019(4) -0.002(3)
C4B 0.040(4) 0.032(4) 0.058(5) 0.005(4) 0.024(4) -0.004(3)
C5B 0.047(5) 0.029(3) 0.045(5) -0.005(3) 0.013(4) -0.002(3)
C6B 0.026(4) 0.030(3) 0.037(4) 0.005(3) 0.009(3) 0.004(3)
C7B 0.033(4) 0.033(3) 0.034(4) -0.004(3) 0.011(3) 0.000(3)
C8B 0.023(4) 0.040(4) 0.042(5) -0.012(3) 0.012(3) 0.001(3)
C9B 0.023(4) 0.037(4) 0.044(4) -0.003(3) 0.014(3) -0.010(3)
C10B 0.033(4) 0.048(4) 0.047(5) -0.008(4) 0.018(4) 0.000(3)
C11B 0.043(4) 0.040(4) 0.052(5) -0.019(4) 0.021(4) -0.012(3)
C12B 0.028(4) 0.057(4) 0.022(4) -0.008(3) -0.001(3) -0.004(3)
C13B 0.028(4) 0.039(4) 0.044(5) 0.006(3) 0.011(3) 0.000(3)
C14B 0.049(5) 0.036(4) 0.033(4) 0.007(3) 0.016(4) -0.001(3)
C15B 0.043(5) 0.025(3) 0.041(5) 0.002(3) 0.014(4) -0.001(3)
C16B 0.040(5) 0.035(4) 0.033(4) 0.007(3) 0.010(4) 0.004(3)
C17B 0.054(5) 0.032(4) 0.039(4) 0.004(3) 0.021(4) -0.005(3)
C18B 0.047(5) 0.047(4) 0.034(5) 0.011(3) 0.000(4) 0.011(4)
C19B 0.052(5) 0.032(4) 0.053(5) 0.001(4) 0.008(4) 0.003(3)
C20B 0.051(5) 0.020(3) 0.041(4) 0.003(3) 0.001(4) -0.003(3)
C21B 0.042(4) 0.034(4) 0.039(4) -0.001(3) 0.008(3) 0.002(3)
C22B 0.028(4) 0.031(4) 0.041(4) -0.006(3) 0.009(3) -0.003(3)
C23B 0.038(4) 0.031(3) 0.037(4) -0.005(3) 0.011(3) -0.002(3)
C24B 0.029(4) 0.049(4) 0.036(4) -0.002(3) 0.009(3) 0.003(3)
C25B 0.028(4) 0.042(4) 0.056(5) -0.011(4) 0.012(4) 0.005(3)
C26B 0.035(4) 0.050(4) 0.024(4) -0.001(3) 0.007(3) -0.012(3)
C27B 0.029(4) 0.037(4) 0.044(5) 0.002(3) 0.012(3) 0.000(3)
C28B 0.046(5) 0.037(4) 0.040(4) 0.011(3) 0.019(4) 0.004(3)
O1C 0.028(3) 0.050(3) 0.043(3) 0.003(2) 0.010(2) -0.003(2)
O2C 0.037(3) 0.040(2) 0.046(3) 0.008(2) 0.021(2) 0.000(2)
O3C 0.040(3) 0.034(2) 0.036(3) 0.002(2) 0.012(2) -0.008(2)
O4C 0.074(4) 0.044(3) 0.068(4) 0.007(3) 0.011(3) -0.026(3)
O5C 0.077(4) 0.043(3) 0.065(4) 0.018(3) 0.020(3) -0.009(3)
O6C 0.053(3) 0.046(3) 0.057(4) 0.013(2) 0.010(3) -0.001(2)
O7C 0.035(3) 0.035(2) 0.040(3) 0.008(2) 0.015(2) 0.000(2)
O8C 0.030(3) 0.046(3) 0.036(3) -0.005(2) 0.009(2) -0.003(2)
O9C 0.066(3) 0.027(2) 0.042(3) 0.003(2) 0.001(3) -0.015(2)
O10C 0.037(3) 0.054(3) 0.032(3) -0.008(2) 0.011(2) -0.002(2)
O11C 0.050(3) 0.038(3) 0.074(4) -0.009(3) 0.007(3) 0.004(2)
N1C 0.045(4) 0.039(3) 0.044(4) 0.001(3) 0.002(3) -0.008(3)
N2C 0.083(5) 0.055(4) 0.036(4) 0.009(3) 0.013(4) -0.007(3)
N3C 0.052(4) 0.038(3) 0.062(4) 0.000(3) 0.017(3) -0.018(3)
N4C 0.049(4) 0.053(4) 0.041(4) -0.001(3) 0.010(3) -0.012(3)
C1C 0.031(4) 0.043(4) 0.046(5) 0.004(3) 0.015(4) -0.001(3)
C2C 0.039(4) 0.028(3) 0.036(4) -0.004(3) 0.009(3) 0.002(3)
C3C 0.044(4) 0.033(4) 0.038(4) 0.001(3) 0.001(4) 0.000(3)
C4C 0.045(4) 0.034(4) 0.042(5) 0.003(3) 0.007(4) -0.001(3)
C5C 0.052(5) 0.061(5) 0.026(4) 0.009(4) 0.012(4) 0.001(4)
C6C 0.039(4) 0.029(3) 0.040(4) 0.001(3) 0.009(3) -0.003(3)
C7C 0.043(4) 0.037(4) 0.044(5) 0.004(3) 0.014(4) 0.007(3)
C9C 0.060(5) 0.034(4) 0.063(6) 0.010(4) 0.019(4) 0.000(4)
C10C 0.042(4) 0.039(4) 0.046(5) 0.001(3) 0.013(4) -0.012(3)
C11C 0.044(5) 0.037(4) 0.043(5) -0.006(3) 0.004(4) -0.006(3)
C12C 0.053(5) 0.031(4) 0.055(5) 0.000(3) 0.022(4) -0.006(3)
C13C 0.035(4) 0.037(4) 0.038(4) 0.000(3) 0.007(4) 0.011(3)
C14C 0.044(5) 0.036(4) 0.039(4) 0.015(3) 0.001(4) -0.004(3)
C15C 0.032(4) 0.033(3) 0.039(4) 0.005(3) 0.005(3) -0.006(3)
C16C 0.029(4) 0.034(3) 0.045(5) 0.014(3) 0.013(4) 0.002(3)
C17C 0.021(4) 0.030(3) 0.047(4) 0.001(3) 0.014(3) 0.000(3)
C18C 0.041(4) 0.041(4) 0.047(5) 0.001(4) 0.008(4) -0.001(3)
O1M 0.044(3) 0.034(2) 0.057(3) 0.003(2) 0.008(3) -0.004(2)
C1M 0.039(5) 0.050(4) 0.074(6) 0.026(4) 0.004(4) 0.002(4)
O2M 0.083(5) 0.048(4) 0.195(9) -0.012(5) 0.021(6) 0.013(4)
C2M 0.060(7) 0.052(6) 0.30(2) 0.051(9) -0.001(10) -0.011(5)
O3M 0.107(6) 0.090(5) 0.066(4) -0.020(4) 0.014(4) 0.015(4)
C3M 0.127(11) 0.120(10) 0.177(15) 0.023(10) -0.009(11) -0.068(9)
O4M 0.070(6) 0.45(2) 0.087(6) 0.087(10) 0.018(5) 0.045(9)
C4M 0.053(7) 0.081(7) 0.39(2) -0.070(11) 0.110(11) -0.023(6)
O1W 0.187(9) 0.107(6) 0.076(5) -0.002(4) 0.018(5) 0.024(6)
O2W 0.081(5) 0.080(4) 0.093(5) -0.004(4) -0.016(4) 0.003(4)
O3W 0.052(3) 0.061(3) 0.051(3) 0.009(3) 0.012(3) 0.002(3)

loop_
_atom_type_symbol
_atom_type_description
_atom_type_scat_dispersion_real
_atom_type_scat_dispersion_imag
_atom_type_scat_source
C C 0.0033 0.0016 'International Tables Vol C Tables 4.2.6.8 and 6.1.1.4'
H H 0.0000 0.0000 'International Tables Vol C Tables 4.2.6.8 and 6.1.1.4'
O O 0.0106 0.0060 'International Tables Vol C Tables 4.2.6.8 and 6.1.1.4'
P P 0.1023 0.0942 'International Tables Vol C Tables 4.2.6.8 and 6.1.1.4'
N N 0.0061 0.0033 'International Tables Vol C Tables 4.2.6.8 and 6.1.1.4'

loop_
_geom_angle_atom_site_label_1
_geom_angle_atom_site_label_2
_geom_angle_atom_site_label_3
_geom_angle
_geom_angle_site_symmetry_1
_geom_angle_site_symmetry_3
_geom_angle_publ_flag
O6A P1A O5A 118.6(3) . . ?
O6A P1A O4A 108.8(3) . . ?
O5A P1A O4A 111.7(3) . . ?
O6A P1A O3A 103.4(3) . . ?
O5A P1A O3A 108.7(3) . . ?
O4A P1A O3A 104.4(3) . . ?
O8A P2A O9A 119.2(4) . . ?
O8A P2A O10A 112.1(4) . . ?
O9A P2A O10A 106.4(4) . . ?
O8A P2A O7A 102.7(3) . . ?
O9A P2A O7A 109.8(3) . . ?
O10A P2A O7A 105.8(3) . . ?
C8A O1A H1A 109.5 . . ?
C22A O2A H2A 109.5 . . ?
C1A O3A P1A 121.5(4) . . ?
C15A O7A P2A 119.0(4) . . ?
C2A C1A C6A 122.5(6) . . ?
C2A C1A O3A 118.6(6) . . ?
C6A C1A O3A 118.8(6) . . ?
C3A C2A C1A 117.6(7) . . ?
C3A C2A C28A 119.9(8) . . ?
C1A C2A C28A 122.2(7) . . ?
C4A C3A C2A 121.2(8) . . ?
C4A C3A H3A 119.4 . . ?
C2A C3A H3A 119.4 . . ?
C3A C4A C5A 120.9(7) . . ?
C3A C4A H4A 119.6 . . ?
C5A C4A H4A 119.6 . . ?
C4A C5A C6A 119.9(7) . . ?
C4A C5A H5A 120.0 . . ?
C6A C5A H5A 120.0 . . ?
C1A C6A C5A 117.7(7) . . ?
C1A C6A C7A 122.8(6) . . ?
C5A C6A C7A 119.5(7) . . ?
C6A C7A C9A 113.3(6) . . ?
C6A C7A H7A1 108.9 . . ?
C9A C7A H7A1 108.9 . . ?
C6A C7A H7A2 108.9 . . ?
C9A C7A H7A2 108.9 . . ?
H7A1 C7A H7A2 107.7 . . ?
O1A C8A C9A 120.5(5) . . ?
O1A C8A C13A 117.7(6) . . ?
C9A C8A C13A 121.7(6) . . ?
C8A C9A C10A 117.2(6) . . ?
C8A C9A C7A 121.5(6) . . ?
C10A C9A C7A 121.3(6) . . ?
C11A C10A C9A 121.8(8) . . ?
C11A C10A H10A 119.1 . . ?
C9A C10A H10A 119.1 . . ?
C12A C11A C10A 119.2(7) . . ?
C12A C11A H11A 120.4 . . ?
C10A C11A H11A 120.4 . . ?
C11A C12A C13A 123.4(7) . . ?
C11A C12A H12A 118.3 . . ?
C13A C12A H12A 118.3 . . ?
C12A C13A C8A 116.4(7) . . ?
C12A C13A C14A 123.5(7) . . ?
C8A C13A C14A 120.0(7) . . ?
C16A C14A C13A 110.7(6) . . ?
C16A C14A H14D 109.5 . . ?
C13A C14A H14D 109.5 . . ?
C16A C14A H14E 109.5 . . ?
C13A C14A H14E 109.5 . . ?
H14D C14A H14E 108.1 . . ?
C16A C15A O7A 120.9(7) . . ?
C16A C15A C20A 123.8(7) . . ?
O7A C15A C20A 115.0(7) . . ?
C15A C16A C17A 117.3(7) . . ?
C15A C16A C14A 120.7(7) . . ?
C17A C16A C14A 121.9(7) . . ?
C18A C17A C16A 121.7(8) . . ?
C18A C17A H17A 119.1 . . ?
C16A C17A H17A 119.1 . . ?
C17A C18A C19A 119.4(8) . . ?
C17A C18A H18D 120.3 . . ?
C19A C18A H18D 120.3 . . ?
C18A C19A C20A 122.6(8) . . ?
C18A C19A H19A 118.7 . . ?
C20A C19A H19A 118.7 . . ?
C19A C20A C15A 114.7(8) . . ?
C19A C20A C21A 120.9(8) . . ?
C15A C20A C21A 124.4(7) . . ?
C20A C21A C23A 112.7(6) . . ?
C20A C21A H21C 109.1 . . ?
C23A C21A H21C 109.1 . . ?
C20A C21A H21D 109.1 . . ?
C23A C21A H21D 109.1 . . ?
H21C C21A H21D 107.8 . . ?
C27A C22A O2A 118.2(7) . . ?
C27A C22A C23A 123.4(7) . . ?
O2A C22A C23A 118.3(7) . . ?
C24A C23A C22A 117.5(7) . . ?
C24A C23A C21A 120.5(7) . . ?
C22A C23A C21A 122.0(7) . . ?
C25A C24A C23A 121.3(8) . . ?
C25A C24A H24A 119.3 . . ?
C23A C24A H24A 119.3 . . ?
C24A C25A C26A 119.6(8) . . ?
C24A C25A H25A 120.2 . . ?
C26A C25A H25A 120.2 . . ?
C25A C26A C27A 121.0(8) . . ?
C25A C26A H26A 119.5 . . ?
C27A C26A H26A 119.5 . . ?
C22A C27A C26A 117.1(7) . . ?
C22A C27A C28A 123.1(7) . . ?
C26A C27A C28A 119.7(8) . . ?
C27A C28A C2A 111.1(6) . . ?
C27A C28A H28C 109.4 . . ?
C2A C28A H28C 109.4 . . ?
C27A C28A H28D 109.4 . . ?
C2A C28A H28D 109.4 . . ?
H28C C28A H28D 108.0 . . ?
O6B1 P1B O6B2 133.5(8) . . ?
O6B1 P1B O5B2 40.3(7) . . ?
O6B2 P1B O5B2 120.3(13) . . ?
O6B1 P1B O5B1 125.4(6) . . ?
O6B2 P1B O5B1 38.8(7) . . ?
O5B2 P1B O5B1 146.1(7) . . ?
O6B1 P1B O3B 110.3(4) . . ?
O6B2 P1B O3B 116.1(7) . . ?
O5B2 P1B O3B 104.6(6) . . ?
O5B1 P1B O3B 109.1(3) . . ?
O6B1 P1B O4B2 67.3(7) . . ?
O6B2 P1B O4B2 105.4(9) . . ?
O5B2 P1B O4B2 107.6(10) . . ?
O5B1 P1B O4B2 69.4(6) . . ?
O3B P1B O4B2 100.8(5) . . ?
O6B1 P1B O4B1 104.9(5) . . ?
O6B2 P1B O4B1 65.5(9) . . ?
O5B2 P1B O4B1 66.3(9) . . ?
O5B1 P1B O4B1 104.2(5) . . ?
O3B P1B O4B1 99.6(3) . . ?
O4B2 P1B O4B1 159.6(5) . . ?
O10B P2B O9B 116.4(3) . . ?
O10B P2B O8B 112.0(3) . . ?
O9B P2B O8B 110.1(3) . . ?
O10B P2B O7B 108.3(3) . . ?
O9B P2B O7B 109.7(3) . . ?
O8B P2B O7B 98.9(3) . . ?
C8B O1B H1B 109.5 . . ?
C22B O2B H2B 109.5 . . ?
C1B O3B P1B 124.8(4) . . ?
C15B O7B P2B 126.9(4) . . ?
O3B C1B C2B 117.8(6) . . ?
O3B C1B C6B 120.2(6) . . ?
C2B C1B C6B 121.6(6) . . ?
C1B C2B C3B 117.6(6) . . ?
C1B C2B C28B 122.9(6) . . ?
C3B C2B C28B 119.4(6) . . ?
C4B C3B C2B 122.8(7) . . ?
C4B C3B H3B 118.6 . . ?
C2B C3B H3B 118.6 . . ?
C3B C4B C5B 118.2(7) . . ?
C3B C4B H4B 120.9 . . ?
C5B C4B H4B 120.9 . . ?
C6B C5B C4B 121.2(7) . . ?
C6B C5B H5B 119.4 . . ?
C4B C5B H5B 119.4 . . ?
C5B C6B C1B 118.4(6) . . ?
C5B C6B C7B 118.6(6) . . ?
C1B C6B C7B 123.0(6) . . ?
C9B C7B C6B 111.7(5) . . ?
C9B C7B H7B1 109.3 . . ?
C6B C7B H7B1 109.3 . . ?
C9B C7B H7B2 109.3 . . ?
C6B C7B H7B2 109.3 . . ?
H7B1 C7B H7B2 107.9 . . ?
O1B C8B C13B 123.7(6) . . ?
O1B C8B C9B 114.5(6) . . ?
C13B C8B C9B 121.8(6) . . ?
C10B C9B C8B 117.3(6) . . ?
C10B C9B C7B 122.5(6) . . ?
C8B C9B C7B 120.1(6) . . ?
C11B C10B C9B 121.7(6) . . ?
C11B C10B H10B 119.1 . . ?
C9B C10B H10B 119.1 . . ?
C12B C11B C10B 120.2(7) . . ?
C12B C11B H11B 119.9 . . ?
C10B C11B H11B 119.9 . . ?
C11B C12B C13B 120.7(7) . . ?
C11B C12B H12B 119.6 . . ?
C13B C12B H12B 119.6 . . ?
C8B C13B C12B 118.2(6) . . ?
C8B C13B C14B 121.4(6) . . ?
C12B C13B C14B 120.3(6) . . ?
C16B C14B C13B 115.1(6) . . ?
C16B C14B H14A 108.5 . . ?
C13B C14B H14A 108.5 . . ?
C16B C14B H14B 108.5 . . ?
C13B C14B H14B 108.5 . . ?
H14A C14B H14B 107.5 . . ?
C16B C15B C20B 123.4(7) . . ?
C16B C15B O7B 117.3(6) . . ?
C20B C15B O7B 119.0(6) . . ?
C17B C16B C15B 118.6(7) . . ?
C17B C16B C14B 119.0(6) . . ?
C15B C16B C14B 122.3(6) . . ?
C16B C17B C18B 119.2(7) . . ?
C16B C17B H17B 120.4 . . ?
C18B C17B H17B 120.4 . . ?
C19B C18B C17B 121.2(7) . . ?
C19B C18B H18C 119.4 . . ?
C17B C18B H18C 119.4 . . ?
C18B C19B C20B 120.6(7) . . ?
C18B C19B H19B 119.7 . . ?
C20B C19B H19B 119.7 . . ?
C19B C20B C15B 116.9(7) . . ?
C19B C20B C21B 118.9(7) . . ?
C15B C20B C21B 124.1(6) . . ?
C23B C21B C20B 113.5(5) . . ?
C23B C21B H21A 108.9 . . ?
C20B C21B H21A 108.9 . . ?
C23B C21B H21B 108.9 . . ?
C20B C21B H21B 108.9 . . ?
H21A C21B H21B 107.7 . . ?
O2B C22B C27B 123.2(6) . . ?
O2B C22B C23B 114.9(6) . . ?
C27B C22B C23B 121.9(6) . . ?
C24B C23B C22B 119.0(6) . . ?
C24B C23B C21B 122.1(6) . . ?
C22B C23B C21B 118.9(6) . . ?
C23B C24B C25B 121.3(6) . . ?
C23B C24B H24B 119.4 . . ?
C25B C24B H24B 119.4 . . ?
C24B C25B C26B 118.6(6) . . ?
C24B C25B H25B 120.7 . . ?
C26B C25B H25B 120.7 . . ?
C27B C26B C25B 122.0(6) . . ?
C27B C26B H26B 119.0 . . ?
C25B C26B H26B 119.0 . . ?
C26B C27B C22B 117.1(6) . . ?
C26B C27B C28B 120.1(6) . . ?
C22B C27B C28B 122.7(6) . . ?
C2B C28B C27B 113.1(6) . . ?
C2B C28B H28A 109.0 . . ?
C27B C28B H28A 109.0 . . ?
C2B C28B H28B 109.0 . . ?
C27B C28B H28B 109.0 . . ?
H28A C28B H28B 107.8 . . ?
C1C O1C H10 101.7 . . ?
C7C O2C C6C 116.0(5) . . ?
C7C O3C C11C 110.5(5) . . ?
C10C O4C H4O 109.5 . . ?
C9C O5C H5O 109.5 . . ?
C8C O6C H6O 109.5 . . ?
C13C O7C C2C 115.9(5) . . ?
C13C O8C C17C 113.2(5) . . ?
C14C O9C H9O 109.5 . . ?
C16C O10C H10O 109.5 . . ?
C18C O11C H11O 109.4 . . ?
C3C N1C H1N3 109.5 . . ?
C3C N1C H1N2 109.5 . . ?
H1N3 N1C H1N2 109.5 . . ?
C3C N1C H1N1 109.5 . . ?
H1N3 N1C H1N1 109.5 . . ?
H1N2 N1C H1N1 109.5 . . ?
C5C N2C H2N2 109.5 . . ?
C5C N2C H2N1 109.5 . . ?
H2N2 N2C H2N1 109.5 . . ?
C5C N2C H2N3 109.5 . . ?
H2N2 N2C H2N3 109.5 . . ?
H2N1 N2C H2N3 109.5 . . ?
C15C N3C H3N3 109.5 . . ?
C15C N3C H3N1 109.5 . . ?
H3N3 N3C H3N1 109.5 . . ?
C15C N3C H3N2 109.5 . . ?
H3N3 N3C H3N2 109.5 . . ?
H3N1 N3C H3N2 109.5 . . ?
C12C N4C H4N1 109.5 . . ?
C12C N4C H4N2 109.5 . . ?
H4N1 N4C H4N2 109.5 . . ?
C12C N4C H4N3 109.5 . . ?
H4N1 N4C H4N3 109.5 . . ?
H4N2 N4C H4N3 109.5 . . ?
O1C C1C C6C 110.9(5) . . ?
O1C C1C C2C 108.8(5) . . ?
C6C C1C C2C 109.5(6) . . ?
O1C C1C H1C 109.2 . . ?
C6C C1C H1C 109.2 . . ?
C2C C1C H1C 109.2 . . ?
O7C C2C C3C 106.0(5) . . ?
O7C C2C C1C 110.4(5) . . ?
C3C C2C C1C 112.8(5) . . ?
O7C C2C H2C 109.2 . . ?
C3C C2C H2C 109.2 . . ?
C1C C2C H2C 109.2 . . ?
N1C C3C C2C 107.3(5) . . ?
N1C C3C C4C 110.6(6) . . ?
C2C C3C C4C 111.8(6) . . ?
N1C C3C H3C 109.0 . . ?
C2C C3C H3C 109.0 . . ?
C4C C3C H3C 109.0 . . ?
C5C C4C C3C 107.1(6) . . ?
C5C C4C H4C1 110.3 . . ?
C3C C4C H4C1 110.3 . . ?
C5C C4C H4C2 110.3 . . ?
C3C C4C H4C2 110.3 . . ?
H4C1 C4C H4C2 108.5 . . ?
N2C C5C C4C 112.2(6) . . ?
N2C C5C C6C 106.7(6) . . ?
C4C C5C C6C 110.3(6) . . ?
N2C C5C H5C 109.2 . . ?
C4C C5C H5C 109.2 . . ?
C6C C5C H5C 109.2 . . ?
O2C C6C C1C 113.7(5) . . ?
O2C C6C C5C 111.4(5) . . ?
C1C C6C C5C 111.8(5) . . ?
O2C C6C H6C 106.5 . . ?
C1C C6C H6C 106.5 . . ?
C5C C6C H6C 106.5 . . ?
O3C C7C O2C 111.3(5) . . ?
O3C C7C C8C 111.7(5) . . ?
O2C C7C C8C 106.4(6) . . ?
O3C C7C H7C 109.1 . . ?
O2C C7C H7C 109.1 . . ?
C8C C7C H7C 109.1 . . ?
O6C C8C C7C 108.2(5) . . ?
O6C C8C C9C 111.7(6) . . ?
C7C C8C C9C 111.8(6) . . ?
O6C C8C H8C 108.3 . . ?
C7C C8C H8C 108.3 . . ?
C9C C8C H8C 108.3 . . ?
O5C C9C C8C 111.7(6) . . ?
O5C C9C C10C 109.4(6) . . ?
C8C C9C C10C 110.8(6) . . ?
O5C C9C H9C 108.3 . . ?
C8C C9C H9C 108.3 . . ?
C10C C9C H9C 108.3 . . ?
O4C C10C C11C 106.0(5) . . ?
O4C C10C C9C 112.1(6) . . ?
C11C C10C C9C 109.2(5) . . ?
O4C C10C H10C 109.8 . . ?
C11C C10C H10C 109.8 . . ?
C9C C10C H10C 109.8 . . ?
O3C C11C C12C 106.4(6) . . ?
O3C C11C C10C 109.3(5) . . ?
C12C C11C C10C 111.8(5) . . ?
O3C C11C H11C 109.8 . . ?
C12C C11C H11C 109.8 . . ?
C10C C11C H11C 109.8 . . ?
N4C C12C C11C 110.1(5) . . ?
N4C C12C H12C 109.6 . . ?
C11C C12C H12C 109.6 . . ?
N4C C12C H12D 109.6 . . ?
C11C C12C H12D 109.6 . . ?
H12C C12C H12D 108.2 . . ?
O8C C13C O7C 112.3(5) . . ?
O8C C13C C14C 112.3(5) . . ?
O7C C13C C14C 107.0(5) . . ?
O8C C13C H13C 108.4 . . ?
O7C C13C H13C 108.4 . . ?
C14C C13C H13C 108.4 . . ?
O9C C14C C15C 113.8(6) . . ?
O9C C14C C13C 107.0(5) . . ?
C15C C14C C13C 110.2(5) . . ?
O9C C14C H14C 108.6 . . ?
C15C C14C H14C 108.6 . . ?
C13C C14C H14C 108.6 . . ?
N3C C15C C14C 110.1(5) . . ?
N3C C15C C16C 107.9(5) . . ?
C14C C15C C16C 112.9(5) . . ?
N3C C15C H15C 108.6 . . ?
C14C C15C H15C 108.6 . . ?
C16C C15C H15C 108.6 . . ?
O10C C16C C15C 109.9(5) . . ?
O10C C16C C17C 112.8(5) . . ?
C15C C16C C17C 108.9(5) . . ?
O10C C16C H16C 108.4 . . ?
C15C C16C H16C 108.4 . . ?
C17C C16C H16C 108.4 . . ?
O8C C17C C18C 105.3(5) . . ?
O8C C17C C16C 106.8(5) . . ?
C18C C17C C16C 113.9(6) . . ?
O8C C17C H17C 110.2 . . ?
C18C C17C H17C 110.2 . . ?
C16C C17C H17C 110.2 . . ?
O11C C18C C17C 113.4(6) . . ?
O11C C18C H18A 108.9 . . ?
C17C C18C H18A 108.9 . . ?
O11C C18C H18B 108.9 . . ?
C17C C18C H18B 108.9 . . ?
H18A C18C H18B 107.7 . . ?
C1M O1M H1M 109.5 . . ?
O1M C1M H1M1 109.9 . . ?
O1M C1M H1M2 109.2 . . ?
H1M1 C1M H1M2 109.5 . . ?
O1M C1M H1M3 109.3 . . ?
H1M1 C1M H1M3 109.5 . . ?
H1M2 C1M H1M3 109.5 . . ?
C2M O2M H2M 109.3 . . ?
O2M C2M H2M1 109.5 . . ?
O2M C2M H2M2 109.5 . . ?
H2M1 C2M H2M2 109.5 . . ?
O2M C2M H2M3 109.5 . . ?
H2M1 C2M H2M3 109.5 . . ?
H2M2 C2M H2M3 109.5 . . ?
C3M O3M H3M 108.9 . . ?
O3M C3M H3M1 109.5 . . ?
O3M C3M H3M2 109.5 . . ?
H3M1 C3M H3M2 109.5 . . ?
O3M C3M H3M3 109.5 . . ?
H3M1 C3M H3M3 109.5 . . ?
H3M2 C3M H3M3 109.5 . . ?
C4M O4M H4M 104.9 . . ?
O4M C4M H4M1 109.5 . . ?
O4M C4M H4M2 109.5 . . ?
H4M1 C4M H4M2 109.5 . . ?
O4M C4M H4M3 109.5 . . ?
H4M1 C4M H4M3 109.5 . . ?
H4M2 C4M H4M3 109.5 . . ?
H1WA O1W H1WB 107.7 . . ?
H2WA O2W H2WB 102.3 . . ?
H3WA O3W H3WB 107.7 . . ?

loop_
_geom_bond_atom_site_label_1
_geom_bond_atom_site_label_2
_geom_bond_distance
_geom_bond_site_symmetry_2
_geom_bond_publ_flag
P1A O6A 1.484(5) . ?
P1A O5A 1.490(5) . ?
P1A O4A 1.563(5) . ?
P1A O3A 1.648(4) . ?
P2A O8A 1.484(6) . ?
P2A O9A 1.485(6) . ?
P2A O10A 1.555(7) . ?
P2A O7A 1.645(5) . ?
O1A C8A 1.373(8) . ?
O1A H1A 0.8400 . ?
O2A C22A 1.387(9) . ?
O2A H2A 0.8500 . ?
O3A C1A 1.409(8) . ?
O7A C15A 1.414(9) . ?
C1A C2A 1.394(10) . ?
C1A C6A 1.399(9) . ?
C2A C3A 1.389(11) . ?
C2A C28A 1.513(11) . ?
C3A C4A 1.374(11) . ?
C3A H3A 0.9500 . ?
C4A C5A 1.384(11) . ?
C4A H4A 0.9500 . ?
C5A C6A 1.408(9) . ?
C5A H5A 0.9500 . ?
C6A C7A 1.506(10) . ?
C7A C9A 1.509(9) . ?
C7A H7A1 0.9900 . ?
C7A H7A2 0.9900 . ?
C8A C9A 1.401(9) . ?
C8A C13A 1.433(9) . ?
C9A C10A 1.402(10) . ?
C10A C11A 1.375(10) . ?
C10A H10A 0.9500 . ?
C11A C12A 1.367(10) . ?
C11A H11A 0.9500 . ?
C12A C13A 1.375(10) . ?
C12A H12A 0.9500 . ?
C13A C14A 1.514(10) . ?
C14A C16A 1.500(11) . ?
C14A H14D 0.9900 . ?
C14A H14E 0.9900 . ?
C15A C16A 1.368(11) . ?
C15A C20A 1.433(11) . ?
C16A C17A 1.394(10) . ?
C17A C18A 1.375(11) . ?
C17A H17A 0.9500 . ?
C18A C19A 1.382(11) . ?
C18A H18D 0.9500 . ?
C19A C20A 1.397(11) . ?
C19A H19A 0.9500 . ?
C20A C21A 1.480(11) . ?
C21A C23A 1.515(11) . ?
C21A H21C 0.9900 . ?
C21A H21D 0.9900 . ?
C22A C27A 1.378(11) . ?
C22A C23A 1.396(11) . ?
C23A C24A 1.390(11) . ?
C24A C25A 1.378(12) . ?
C24A H24A 0.9500 . ?
C25A C26A 1.393(11) . ?
C25A H25A 0.9500 . ?
C26A C27A 1.406(11) . ?
C26A H26A 0.9500 . ?
C27A C28A 1.512(11) . ?
C28A H28C 0.9900 . ?
C28A H28D 0.9900 . ?
P1B O6B1 1.396(8) . ?
P1B O6B2 1.459(15) . ?
P1B O5B2 1.493(16) . ?
P1B O5B1 1.505(7) . ?
P1B O3B 1.624(4) . ?
P1B O4B2 1.668(11) . ?
P1B O4B1 1.675(7) . ?
P2B O10B 1.489(5) . ?
P2B O9B 1.509(6) . ?
P2B O8B 1.558(5) . ?
P2B O7B 1.619(5) . ?
O1B C8B 1.378(8) . ?
O1B H1B 0.8499 . ?
O2B C22B 1.361(8) . ?
O2B H2B 0.8501 . ?
O3B C1B 1.384(7) . ?
O7B C15B 1.422(8) . ?
C1B C2B 1.396(9) . ?
C1B C6B 1.402(9) . ?
C2B C3B 1.404(10) . ?
C2B C28B 1.518(10) . ?
C3B C4B 1.357(10) . ?
C3B H3B 0.9500 . ?
C4B C5B 1.429(10) . ?
C4B H4B 0.9500 . ?
C5B C6B 1.385(9) . ?
C5B H5B 0.9500 . ?
C6B C7B 1.532(9) . ?
C7B C9B 1.502(9) . ?
C7B H7B1 0.9900 . ?
C7B H7B2 0.9900 . ?
C8B C13B 1.394(9) . ?
C8B C9B 1.409(9) . ?
C9B C10B 1.392(9) . ?
C10B C11B 1.376(10) . ?
C10B H10B 0.9500 . ?
C11B C12B 1.375(10) . ?
C11B H11B 0.9500 . ?
C12B C13B 1.402(9) . ?
C12B H12B 0.9500 . ?
C13B C14B 1.529(9) . ?
C14B C16B 1.529(10) . ?
C14B H14A 0.9900 . ?
C14B H14B 0.9900 . ?
C15B C16B 1.386(10) . ?
C15B C20B 1.386(10) . ?
C16B C17B 1.365(10) . ?
C17B C18B 1.398(10) . ?
C17B H17B 0.9500 . ?
C18B C19B 1.374(10) . ?
C18B H18C 0.9500 . ?
C19B C20B 1.386(10) . ?
C19B H19B 0.9500 . ?
C20B C21B 1.520(10) . ?
C21B C23B 1.517(9) . ?
C21B H21A 0.9900 . ?
C21B H21B 0.9900 . ?
C22B C27B 1.399(9) . ?
C22B C23B 1.401(9) . ?
C23B C24B 1.366(9) . ?
C24B C25B 1.385(10) . ?
C24B H24B 0.9500 . ?
C25B C26B 1.407(10) . ?
C25B H25B 0.9500 . ?
C26B C27B 1.383(10) . ?
C26B H26B 0.9500 . ?
C27B C28B 1.529(9) . ?
C28B H28A 0.9900 . ?
C28B H28B 0.9900 . ?
O1C C1C 1.436(8) . ?
O1C H10 0.8497 . ?
O2C C7C 1.415(8) . ?
O2C C6C 1.433(7) . ?
O3C C7C 1.409(8) . ?
O3C C11C 1.452(8) . ?
O4C C10C 1.425(8) . ?
O4C H4O 0.8501 . ?
O5C C9C 1.453(8) . ?
O5C H5O 0.8500 . ?
O6C C8C 1.440(8) . ?
O6C H6O 0.8500 . ?
O7C C13C 1.418(7) . ?
O7C C2C 1.424(8) . ?
O8C C13C 1.390(8) . ?
O8C C17C 1.450(8) . ?
O9C C14C 1.419(8) . ?
O9C H9O 0.8400 . ?
O10C C16C 1.414(8) . ?
O10C H10O 0.8500 . ?
O11C C18C 1.407(8) . ?
O11C H11O 0.8501 . ?
N1C C3C 1.509(8) . ?
N1C H1N3 0.9100 . ?
N1C H1N2 0.9100 . ?
N1C H1N1 0.9100 . ?
N2C C5C 1.509(9) . ?
N2C H2N2 0.9100 . ?
N2C H2N1 0.9100 . ?
N2C H2N3 0.9100 . ?
N3C C15C 1.486(8) . ?
N3C H3N3 0.9100 . ?
N3C H3N1 0.9100 . ?
N3C H3N2 0.9100 . ?
N4C C12C 1.479(9) . ?
N4C H4N1 0.9100 . ?
N4C H4N2 0.9100 . ?
N4C H4N3 0.9100 . ?
C1C C6C 1.508(9) . ?
C1C C2C 1.544(9) . ?
C1C H1C 1.0000 . ?
C2C C3C 1.532(9) . ?
C2C H2C 1.0000 . ?
C3C C4C 1.558(10) . ?
C3C H3C 1.0000 . ?
C4C C5C 1.518(10) . ?
C4C H4C1 0.9900 . ?
C4C H4C2 0.9900 . ?
C5C C6C 1.526(10) . ?
C5C H5C 1.0000 . ?
C6C H6C 1.0000 . ?
C7C C8C 1.500(9) . ?
C7C H7C 1.0000 . ?
C8C C9C 1.509(10) . ?
C8C H8C 1.0000 . ?
C9C C10C 1.546(10) . ?
C9C H9C 1.0000 . ?
C10C C11C 1.542(9) . ?
C10C H10C 1.0000 . ?
C11C C12C 1.491(10) . ?
C11C H11C 1.0000 . ?
C12C H12C 0.9900 . ?
C12C H12D 0.9900 . ?
C13C C14C 1.524(9) . ?
C13C H13C 1.0000 . ?
C14C C15C 1.512(10) . ?
C14C H14C 1.0000 . ?
C15C C16C 1.519(9) . ?
C15C H15C 1.0000 . ?
C16C C17C 1.535(9) . ?
C16C H16C 1.0000 . ?
C17C C18C 1.494(9) . ?
C17C H17C 1.0000 . ?
C18C H18A 0.9900 . ?
C18C H18B 0.9900 . ?
O1M C1M 1.426(8) . ?
O1M H1M 0.8400 . ?
C1M H1M1 0.9800 . ?
C1M H1M2 0.9800 . ?
C1M H1M3 0.9800 . ?
O2M C2M 1.389(15) . ?
O2M H2M 0.8400 . ?
C2M H2M1 0.9800 . ?
C2M H2M2 0.9800 . ?
C2M H2M3 0.9800 . ?
O3M C3M 1.511(13) . ?
O3M H3M 0.8400 . ?
C3M H3M1 0.9800 . ?
C3M H3M2 0.9800 . ?
C3M H3M3 0.9800 . ?
O4M C4M 1.557(16) . ?
O4M H4M 0.8500 . ?
C4M H4M1 0.9800 . ?
C4M H4M2 0.9800 . ?
C4M H4M3 0.9800 . ?
O1W H1WA 0.8501 . ?
O1W H1WB 0.8501 . ?
O2W H2WA 1.2724 . ?
O2W H2WB 1.1810 . ?
O3W H3WA 0.8500 . ?
O3W H3WB 0.8500 . ?

loop_
_geom_hbond_atom_site_label_D
_geom_hbond_atom_site_label_H
_geom_hbond_atom_site_label_A
_geom_hbond_distance_DH
_geom_hbond_distance_HA
_geom_hbond_distance_DA
_geom_hbond_angle_DHA
_geom_hbond_site_symmetry_A
O1A H1A O3A 0.84 2.16 2.946(6) 155.6 .
O2A H2A O7A 0.85 2.26 3.048(7) 155.1 .
O1B H1B O7B 0.85 1.88 2.679(6) 155.0 .
O2B H2B O3B 0.85 1.99 2.782(6) 154.7 .
O4C H4O O5A 0.85 1.89 2.711(6) 163.1 1_565
O5C H5O O1W 0.85 1.96 2.809(11) 175.1 1_565
O6C H6O O2W 0.85 2.11 2.780(8) 135.3 1_565
O9C H9O O9B 0.84 1.96 2.739(6) 153.4 .
O10C H10O O8B 0.85 1.86 2.602(7) 144.6 2_657
O11C H11O O3W 0.85 2.45 3.288(7) 167.4 1_565
N1C H1N3 O6A 0.91 1.78 2.667(8) 164.7 .
N1C H1N2 O8A 0.91 2.04 2.877(8) 153.1 2_646
N1C H1N1 O9C 0.91 2.20 3.095(7) 168.6 .
N2C H2N2 O8A 0.91 2.22 3.013(9) 145.7 .
N2C H2N1 O6C 0.91 1.95 2.855(8) 171.5 .
N2C H2N3 O4A 0.91 2.21 2.984(8) 142.2 2_656
N2C H2N3 O5C 0.91 2.29 2.815(8) 116.5 2_646
N3C H3N3 O10B 0.91 1.84 2.678(7) 152.2 .
N3C H3N1 O1M 0.91 1.95 2.810(8) 157.6 2_656
N3C H3N2 O5B2 0.91 1.67 2.563(18) 166.3 2_657
N3C H3N2 O6B1 0.91 2.21 3.096(12) 166.0 2_657
N4C H4N1 O3W 0.91 1.83 2.733(8) 168.4 1_565
N4C H4N2 O1M 0.91 2.00 2.846(8) 154.6 1_566
N4C H4N2 O11C 0.91 2.53 3.000(8) 112.3 .
N4C H4N3 O1C 0.91 2.17 2.921(7) 138.8 .
O1M H1M O5B1 0.84 1.78 2.600(10) 165.9 2_656
O1M H1M O4B2 0.84 2.14 2.646(12) 118.5 2_656
O2M H2M O9A 0.84 1.89 2.569(8) 137.6 1_545
O3M H3M O5A 0.84 1.88 2.690(8) 161.1 2_647
O4M H4M O10A 0.85 1.88 2.602(15) 141.4 1_545
O1W H1WA O9B 0.85 1.86 2.495(9) 129.7 .
O1W H1WA O9C 0.85 2.32 3.084(9) 149.2 .
O1W H1WB O4M 0.85 1.89 2.522(16) 130.1 2_656
O2W H2WA O8A 1.27 1.60 2.750(8) 146.0 2_646
O3W H3WA O1B 0.85 2.18 2.862(7) 136.9 .
O3W H3WB O6B1 0.85 2.09 2.688(9) 127.1 .
O3W H3WB O5B2 0.85 2.22 2.99(2) 151.1 .

loop_
_geom_torsion_atom_site_label_1
_geom_torsion_atom_site_label_2
_geom_torsion_atom_site_label_3
_geom_torsion_atom_site_label_4
_geom_torsion
_geom_torsion_site_symmetry_1
_geom_torsion_site_symmetry_2
_geom_torsion_site_symmetry_3
_geom_torsion_site_symmetry_4
_geom_torsion_publ_flag
O6A P1A O3A C1A 166.2(5) . . . . ?
O5A P1A O3A C1A 39.3(5) . . . . ?
O4A P1A O3A C1A -80.0(5) . . . . ?
O8A P2A O7A C15A 177.1(6) . . . . ?
O9A P2A O7A C15A -55.1(7) . . . . ?
O10A P2A O7A C15A 59.4(7) . . . . ?
P1A O3A C1A C2A 93.9(6) . . . . ?
P1A O3A C1A C6A -89.2(6) . . . . ?
C6A C1A C2A C3A 3.6(9) . . . . ?
O3A C1A C2A C3A -179.5(5) . . . . ?
C6A C1A C2A C28A -170.0(6) . . . . ?
O3A C1A C2A C28A 6.9(9) . . . . ?
C1A C2A C3A C4A 0.3(10) . . . . ?
C28A C2A C3A C4A 174.1(6) . . . . ?
C2A C3A C4A C5A -3.1(10) . . . . ?
C3A C4A C5A C6A 2.0(10) . . . . ?
C2A C1A C6A C5A -4.6(9) . . . . ?
O3A C1A C6A C5A 178.5(5) . . . . ?
C2A C1A C6A C7A 173.0(6) . . . . ?
O3A C1A C6A C7A -3.9(9) . . . . ?
C4A C5A C6A C1A 1.7(9) . . . . ?
C4A C5A C6A C7A -175.9(6) . . . . ?
C1A C6A C7A C9A -104.5(7) . . . . ?
C5A C6A C7A C9A 73.1(8) . . . . ?
O1A C8A C9A C10A -179.6(6) . . . . ?
C13A C8A C9A C10A -0.6(10) . . . . ?
O1A C8A C9A C7A 0.9(9) . . . . ?
C13A C8A C9A C7A 179.9(7) . . . . ?
C6A C7A C9A C8A 78.1(8) . . . . ?
C6A C7A C9A C10A -101.3(8) . . . . ?
C8A C9A C10A C11A 3.4(10) . . . . ?
C7A C9A C10A C11A -177.1(7) . . . . ?
C9A C10A C11A C12A -2.6(11) . . . . ?
C10A C11A C12A C13A -1.4(11) . . . . ?
C11A C12A C13A C8A 4.0(11) . . . . ?
C11A C12A C13A C14A -173.4(7) . . . . ?
O1A C8A C13A C12A 176.1(6) . . . . ?
C9A C8A C13A C12A -2.9(10) . . . . ?
O1A C8A C13A C14A -6.4(10) . . . . ?
C9A C8A C13A C14A 174.5(6) . . . . ?
C12A C13A C14A C16A 99.4(8) . . . . ?
C8A C13A C14A C16A -77.9(9) . . . . ?
P2A O7A C15A C16A 87.9(7) . . . . ?
P2A O7A C15A C20A -98.2(6) . . . . ?
O7A C15A C16A C17A -177.8(6) . . . . ?
C20A C15A C16A C17A 8.8(10) . . . . ?
O7A C15A C16A C14A 6.5(10) . . . . ?
C20A C15A C16A C14A -166.8(6) . . . . ?
C13A C14A C16A C15A 111.2(8) . . . . ?
C13A C14A C16A C17A -64.2(9) . . . . ?
C15A C16A C17A C18A -3.5(10) . . . . ?
C14A C16A C17A C18A 172.1(6) . . . . ?
C16A C17A C18A C19A -1.9(11) . . . . ?
C17A C18A C19A C20A 2.4(11) . . . . ?
C18A C19A C20A C15A 2.3(10) . . . . ?
C18A C19A C20A C21A -175.6(7) . . . . ?
C16A C15A C20A C19A -8.2(10) . . . . ?
O7A C15A C20A C19A 178.1(5) . . . . ?
C16A C15A C20A C21A 169.7(7) . . . . ?
O7A C15A C20A C21A -4.0(10) . . . . ?
C19A C20A C21A C23A 67.9(9) . . . . ?
C15A C20A C21A C23A -109.8(8) . . . . ?
C27A C22A C23A C24A -1.9(11) . . . . ?
O2A C22A C23A C24A -179.4(6) . . . . ?
C27A C22A C23A C21A 178.8(7) . . . . ?
O2A C22A C23A C21A 1.3(10) . . . . ?
C20A C21A C23A C24A -103.9(9) . . . . ?
C20A C21A C23A C22A 75.4(9) . . . . ?
C22A C23A C24A C25A 2.0(11) . . . . ?
C21A C23A C24A C25A -178.6(7) . . . . ?
C23A C24A C25A C26A -1.9(13) . . . . ?
C24A C25A C26A C27A 1.5(14) . . . . ?
O2A C22A C27A C26A 179.0(7) . . . . ?
C23A C22A C27A C26A 1.5(12) . . . . ?
O2A C22A C27A C28A -4.2(11) . . . . ?
C23A C22A C27A C28A 178.3(7) . . . . ?
C25A C26A C27A C22A -1.3(13) . . . . ?
C25A C26A C27A C28A -178.2(8) . . . . ?
C22A C27A C28A C2A -74.5(11) . . . . ?
C26A C27A C28A C2A 102.2(9) . . . . ?
C3A C2A C28A C27A -70.1(9) . . . . ?
C1A C2A C28A C27A 103.3(8) . . . . ?
O6B1 P1B O3B C1B 131.1(7) . . . . ?
O6B2 P1B O3B C1B -51.8(11) . . . . ?
O5B2 P1B O3B C1B 173.0(10) . . . . ?
O5B1 P1B O3B C1B -10.3(7) . . . . ?
O4B2 P1B O3B C1B 61.5(7) . . . . ?
O4B1 P1B O3B C1B -119.1(5) . . . . ?
O10B P2B O7B C15B 74.9(6) . . . . ?
O9B P2B O7B C15B -53.1(6) . . . . ?
O8B P2B O7B C15B -168.2(5) . . . . ?
P1B O3B C1B C2B 91.0(6) . . . . ?
P1B O3B C1B C6B -96.0(6) . . . . ?
O3B C1B C2B C3B 179.4(5) . . . . ?
C6B C1B C2B C3B 6.5(9) . . . . ?
O3B C1B C2B C28B -1.4(9) . . . . ?
C6B C1B C2B C28B -174.3(6) . . . . ?
C1B C2B C3B C4B -4.2(10) . . . . ?
C28B C2B C3B C4B 176.6(6) . . . . ?
C2B C3B C4B C5B 0.7(10) . . . . ?
C3B C4B C5B C6B 0.8(10) . . . . ?
C4B C5B C6B C1B 1.3(9) . . . . ?
C4B C5B C6B C7B -176.5(6) . . . . ?
O3B C1B C6B C5B -177.9(5) . . . . ?
C2B C1B C6B C5B -5.1(9) . . . . ?
O3B C1B C6B C7B -0.1(9) . . . . ?
C2B C1B C6B C7B 172.6(6) . . . . ?
C5B C6B C7B C9B 67.0(7) . . . . ?
C1B C6B C7B C9B -110.7(7) . . . . ?
O1B C8B C9B C10B -176.9(5) . . . . ?
C13B C8B C9B C10B 0.9(9) . . . . ?
O1B C8B C9B C7B 5.7(8) . . . . ?
C13B C8B C9B C7B -176.5(6) . . . . ?
C6B C7B C9B C10B -103.5(7) . . . . ?
C6B C7B C9B C8B 73.7(7) . . . . ?
C8B C9B C10B C11B 1.0(10) . . . . ?
C7B C9B C10B C11B 178.4(6) . . . . ?
C9B C10B C11B C12B -2.1(10) . . . . ?
C10B C11B C12B C13B 1.3(10) . . . . ?
O1B C8B C13B C12B 175.9(6) . . . . ?
C9B C8B C13B C12B -1.7(9) . . . . ?
O1B C8B C13B C14B -2.6(10) . . . . ?
C9B C8B C13B C14B 179.8(6) . . . . ?
C11B C12B C13B C8B 0.6(10) . . . . ?
C11B C12B C13B C14B 179.1(7) . . . . ?
C8B C13B C14B C16B -69.2(8) . . . . ?
C12B C13B C14B C16B 112.4(7) . . . . ?
P2B O7B C15B C16B 97.9(6) . . . . ?
P2B O7B C15B C20B -89.3(7) . . . . ?
C20B C15B C16B C17B 3.1(10) . . . . ?
O7B C15B C16B C17B 175.6(5) . . . . ?
C20B C15B C16B C14B -174.3(6) . . . . ?
O7B C15B C16B C14B -1.8(9) . . . . ?
C13B C14B C16B C17B -78.3(8) . . . . ?
C13B C14B C16B C15B 99.1(8) . . . . ?
C15B C16B C17B C18B 0.5(9) . . . . ?
C14B C16B C17B C18B 178.0(6) . . . . ?
C16B C17B C18B C19B -3.6(10) . . . . ?
C17B C18B C19B C20B 3.2(10) . . . . ?
C18B C19B C20B C15B 0.3(10) . . . . ?
C18B C19B C20B C21B -175.2(6) . . . . ?
C16B C15B C20B C19B -3.5(9) . . . . ?
O7B C15B C20B C19B -175.9(5) . . . . ?
C16B C15B C20B C21B 171.8(6) . . . . ?
O7B C15B C20B C21B -0.6(9) . . . . ?
C19B C20B C21B C23B 67.1(8) . . . . ?
C15B C20B C21B C23B -108.1(7) . . . . ?
O2B C22B C23B C24B -178.3(6) . . . . ?
C27B C22B C23B C24B 2.9(10) . . . . ?
O2B C22B C23B C21B 2.8(9) . . . . ?
C27B C22B C23B C21B -176.0(6) . . . . ?
C20B C21B C23B C24B -102.4(7) . . . . ?
C20B C21B C23B C22B 76.4(8) . . . . ?
C22B C23B C24B C25B 0.2(10) . . . . ?
C21B C23B C24B C25B 179.0(6) . . . . ?
C23B C24B C25B C26B -1.7(10) . . . . ?
C24B C25B C26B C27B 0.3(10) . . . . ?
C25B C26B C27B C22B 2.6(10) . . . . ?
C25B C26B C27B C28B 179.9(6) . . . . ?
O2B C22B C27B C26B 177.1(6) . . . . ?
C23B C22B C27B C26B -4.2(10) . . . . ?
O2B C22B C27B C28B -0.2(10) . . . . ?
C23B C22B C27B C28B 178.5(6) . . . . ?
C1B C2B C28B C27B 101.0(8) . . . . ?
C3B C2B C28B C27B -79.8(8) . . . . ?
C26B C27B C28B C2B 114.3(7) . . . . ?
C22B C27B C28B C2B -68.5(9) . . . . ?
C13C O7C C2C C3C 121.0(5) . . . . ?
C13C O7C C2C C1C -116.6(6) . . . . ?
O1C C1C C2C O7C 68.8(7) . . . . ?
C6C C1C C2C O7C -169.8(5) . . . . ?
O1C C1C C2C C3C -172.8(5) . . . . ?
C6C C1C C2C C3C -51.4(8) . . . . ?
O7C C2C C3C N1C -64.1(7) . . . . ?
C1C C2C C3C N1C 175.0(6) . . . . ?
O7C C2C C3C C4C 174.5(5) . . . . ?
C1C C2C C3C C4C 53.6(8) . . . . ?
N1C C3C C4C C5C -176.7(6) . . . . ?
C2C C3C C4C C5C -57.2(8) . . . . ?
C3C C4C C5C N2C 179.9(6) . . . . ?
C3C C4C C5C C6C 61.2(8) . . . . ?
C7C O2C C6C C1C -55.4(7) . . . . ?
C7C O2C C6C C5C 72.0(7) . . . . ?
O1C C1C C6C O2C -57.1(7) . . . . ?
C2C C1C C6C O2C -177.1(5) . . . . ?
O1C C1C C6C C5C 175.8(6) . . . . ?
C2C C1C C6C C5C 55.7(8) . . . . ?
N2C C5C C6C O2C 46.4(8) . . . . ?
C4C C5C C6C O2C 168.5(6) . . . . ?
N2C C5C C6C C1C 174.8(6) . . . . ?
C4C C5C C6C C1C -63.1(8) . . . . ?
C11C O3C C7C O2C 55.6(6) . . . . ?
C11C O3C C7C C8C -63.3(7) . . . . ?
C6C O2C C7C O3C 94.6(6) . . . . ?
C6C O2C C7C C8C -143.5(6) . . . . ?
O3C C7C C8C O6C 179.1(5) . . . . ?
O2C C7C C8C O6C 57.4(7) . . . . ?
O3C C7C C8C C9C 55.6(8) . . . . ?
O2C C7C C8C C9C -66.1(8) . . . . ?
O6C C8C C9C O5C 67.1(8) . . . . ?
C7C C8C C9C O5C -171.5(6) . . . . ?
O6C C8C C9C C10C -170.8(6) . . . . ?
C7C C8C C9C C10C -49.3(8) . . . . ?
O5C C9C C10C O4C -68.7(8) . . . . ?
C8C C9C C10C O4C 167.8(6) . . . . ?
O5C C9C C10C C11C 174.1(6) . . . . ?
C8C C9C C10C C11C 50.6(8) . . . . ?
C7C O3C C11C C12C -174.6(5) . . . . ?
C7C O3C C11C C10C 64.5(7) . . . . ?
O4C C10C C11C O3C -178.6(5) . . . . ?
C9C C10C C11C O3C -57.6(8) . . . . ?
O4C C10C C11C C12C 63.9(8) . . . . ?
C9C C10C C11C C12C -175.1(6) . . . . ?
O3C C11C C12C N4C 54.4(7) . . . . ?
C10C C11C C12C N4C 173.7(6) . . . . ?
C17C O8C C13C O7C 59.0(7) . . . . ?
C17C O8C C13C C14C -61.6(7) . . . . ?
C2C O7C C13C O8C 86.8(6) . . . . ?
C2C O7C C13C C14C -149.5(5) . . . . ?
O8C C13C C14C O9C 174.2(5) . . . . ?
O7C C13C C14C O9C 50.5(7) . . . . ?
O8C C13C C14C C15C 50.0(7) . . . . ?
O7C C13C C14C C15C -73.6(6) . . . . ?
O9C C14C C15C N3C 71.8(7) . . . . ?
C13C C14C C15C N3C -168.0(5) . . . . ?
O9C C14C C15C C16C -167.5(5) . . . . ?
C13C C14C C15C C16C -47.3(7) . . . . ?
N3C C15C C16C O10C -60.7(7) . . . . ?
C14C C15C C16C O10C 177.4(5) . . . . ?
N3C C15C C16C C17C 175.3(5) . . . . ?
C14C C15C C16C C17C 53.4(7) . . . . ?
C13C O8C C17C C18C -172.9(5) . . . . ?
C13C O8C C17C C16C 65.7(6) . . . . ?
O10C C16C C17C O8C 178.3(5) . . . . ?
C15C C16C C17C O8C -59.4(6) . . . . ?
O10C C16C C17C C18C 62.5(7) . . . . ?
C15C C16C C17C C18C -175.2(6) . . . . ?
O8C C17C C18C O11C 158.6(5) . . . . ?
C16C C17C C18C O11C -84.7(7) . . . . ?
